data_7229011
loop_
_publ_author_name
'Hollingsworth, Thilini S.'
'Hollingsworth, Ryan L.'
'Rosen, Tomer'
'Groysman, Stanislav'

_publ_section_title
;
 Zinc bimetallics supported by a xanthene-bridged dinucleating ligand:
 synthesis, characterization, and lactide polymerization studies
;
_journal_issue 66
_journal_name_full 'RSC Adv.'
_journal_page_first 41819
_journal_paper_doi 10.1039/C7RA09207E
_journal_volume 7
_journal_year 2017
_chemical_formula_sum 'C72.13 H89 Li3 N2 O5.5'
_chemical_formula_weight 1092.77
_chemical_name_systematic
; 
 ? 
;
_space_group_IT_number 61
_symmetry_cell_setting orthorhombic
_symmetry_space_group_name_Hall '-P 2ac 2ab'
_symmetry_space_group_name_H-M 'P b c a'
_atom_sites_solution_hydrogens geom
_atom_sites_solution_primary direct
_atom_sites_solution_secondary difmap
_audit_creation_method SHELXL-97
_audit_update_record
;
2017-06-14 deposited with the CCDC.
2017-08-23 downloaded from the CCDC.
;
_cell_angle_alpha 90.00
_cell_angle_beta 90.00
_cell_angle_gamma 90.00
_cell_formula_units_Z 8
_cell_length_a 15.7195(9)
_cell_length_b 28.5190(17)
_cell_length_c 30.8537(18)
_cell_measurement_reflns_used 11383
_cell_measurement_temperature 100(2)
_cell_measurement_theta_max 24.42
_cell_measurement_theta_min 1.57
_cell_volume 13831.9(14)
_computing_structure_refinement 'SHELXL-97 (Sheldrick, 1997)'
_computing_structure_solution 'SHELXS-97 (Sheldrick, 1990)'
_diffrn_ambient_temperature 100(2)
_diffrn_measured_fraction_theta_full 0.998
_diffrn_measured_fraction_theta_max 0.998
_diffrn_measurement_device_type 'Bruker Apex2'
_diffrn_radiation_monochromator graphite
_diffrn_radiation_source 'fine-focus sealed tube'
_diffrn_radiation_type MoK\a
_diffrn_radiation_wavelength 0.71073
_diffrn_reflns_av_R_equivalents 0.1097
_diffrn_reflns_av_sigmaI/netI 0.0696
_diffrn_reflns_limit_h_max 18
_diffrn_reflns_limit_h_min -18
_diffrn_reflns_limit_k_max 33
_diffrn_reflns_limit_k_min -32
_diffrn_reflns_limit_l_max 35
_diffrn_reflns_limit_l_min -35
_diffrn_reflns_number 140861
_diffrn_reflns_theta_full 24.42
_diffrn_reflns_theta_max 24.42
_diffrn_reflns_theta_min 1.57
_exptl_absorpt_coefficient_mu 0.064
_exptl_absorpt_correction_T_max 0.9955
_exptl_absorpt_correction_T_min 0.9904
_exptl_absorpt_correction_type empirical
_exptl_absorpt_process_details SADABS
_exptl_crystal_colour yellow
_exptl_crystal_density_diffrn 1.050
_exptl_crystal_density_method 'not measured'
_exptl_crystal_description plates
_exptl_crystal_F_000 4710
_exptl_crystal_size_max 0.15
_exptl_crystal_size_mid 0.10
_exptl_crystal_size_min 0.07
_refine_diff_density_max 1.147
_refine_diff_density_min -0.500
_refine_diff_density_rms 0.066
_refine_ls_extinction_method none
_refine_ls_goodness_of_fit_ref 1.064
_refine_ls_hydrogen_treatment mixed
_refine_ls_matrix_type full
_refine_ls_number_parameters 740
_refine_ls_number_reflns 11383
_refine_ls_number_restraints 5
_refine_ls_restrained_S_all 1.077
_refine_ls_R_factor_all 0.1469
_refine_ls_R_factor_gt 0.0887
_refine_ls_shift/su_max 0.014
_refine_ls_shift/su_mean 0.000
_refine_ls_structure_factor_coef Fsqd
_refine_ls_weighting_details 'calc w=1/[\s^2^(Fo^2^)+(0.0934P)^2^+29.8433P] where P=(Fo^2^+2Fc^2^)/3'
_refine_ls_weighting_scheme calc
_refine_ls_wR_factor_gt 0.2111
_refine_ls_wR_factor_ref 0.2421
_reflns_number_gt 7171
_reflns_number_total 11383
_reflns_threshold_expression >2sigma(I)
_cod_data_source_file c7ra09207e2.cif
_cod_data_source_block sg714_0m_new
_cod_original_cell_volume 13831.8(14)
_cod_original_sg_symbol_H-M Pbca
_cod_original_formula_sum 'C72.13 H89 Li3 N2 O5.50'
_cod_database_code 7229011

loop_
_symmetry_equiv_pos_as_xyz
'x, y, z'
'x+1/2, -y+1/2, -z'
'-x, y+1/2, -z+1/2'
'-x+1/2, -y, z+1/2'
'-x, -y, -z'
'-x-1/2, y-1/2, z'
'x, -y-1/2, z-1/2'
'x-1/2, y, -z-1/2'

loop_
_atom_site_label
_atom_site_type_symbol
_atom_site_fract_x
_atom_site_fract_y
_atom_site_fract_z
_atom_site_U_iso_or_equiv
_atom_site_adp_type
_atom_site_occupancy
_atom_site_symmetry_multiplicity
_atom_site_calc_flag
_atom_site_refinement_flags
_atom_site_disorder_assembly
_atom_site_disorder_group
N2 N 0.40781(19) 0.16461(11) 0.24709(10) 0.0215(7) Uani 1 1 d . . .
O3 O 0.40315(17) 0.07868(9) 0.15059(8) 0.0259(6) Uani 1 1 d . . .
O2 O 0.53286(16) 0.09344(10) 0.23861(8) 0.0260(6) Uani 1 1 d . . .
O4 O 0.36782(16) 0.21717(9) 0.17567(8) 0.0233(6) Uani 1 1 d . . .
N1 N 0.3155(2) 0.15765(11) 0.11654(10) 0.0234(8) Uani 1 1 d . . .
O1 O 0.52994(16) 0.14859(10) 0.16364(8) 0.0268(7) Uani 1 1 d . . .
O5 O 0.5942(2) 0.20576(12) 0.25729(10) 0.0484(9) Uani 1 1 d . . .
C1 C 0.3411(6) 0.2670(2) 0.37870(17) 0.092(3) Uani 1 1 d . . .
H1A H 0.4001 0.2558 0.3793 0.139 Uiso 1 1 calc R . .
H1B H 0.3026 0.2403 0.3747 0.139 Uiso 1 1 calc R . .
H1C H 0.3279 0.2828 0.4061 0.139 Uiso 1 1 calc R . .
C2 C 0.3304(4) 0.29986(16) 0.34293(15) 0.0485(14) Uani 1 1 d . . .
C3 C 0.3417(3) 0.27775(15) 0.29786(13) 0.0334(11) Uani 1 1 d . . .
C4 C 0.3654(3) 0.23081(14) 0.29263(13) 0.0282(10) Uani 1 1 d . . .
H4 H 0.3746 0.2120 0.3176 0.034 Uiso 1 1 calc R . .
C5 C 0.3756(2) 0.21102(13) 0.25185(12) 0.0228(9) Uani 1 1 d . . .
C6 C 0.3547(2) 0.05369(13) 0.12483(11) 0.0198(9) Uani 1 1 d . . .
C7 C 0.3645(2) 0.00359(13) 0.12045(12) 0.0214(9) Uani 1 1 d . . .
C8 C 0.3107(2) -0.02050(13) 0.09318(12) 0.0224(9) Uani 1 1 d . . .
H8 H 0.3194 -0.0533 0.0902 0.027 Uiso 1 1 calc R . .
C9 C 0.2437(3) -0.00025(13) 0.06940(11) 0.0214(9) Uani 1 1 d . . .
C10 C 0.1875(3) -0.03090(13) 0.04041(12) 0.0226(9) Uani 1 1 d . . .
C11 C 0.1090(3) -0.00390(14) 0.02486(13) 0.0298(10) Uani 1 1 d . . .
H11A H 0.0763 0.0069 0.0500 0.045 Uiso 1 1 calc R . .
H11B H 0.0734 -0.0245 0.0071 0.045 Uiso 1 1 calc R . .
H11C H 0.1270 0.0232 0.0076 0.045 Uiso 1 1 calc R . .
C12 C 0.3919(3) -0.01672(17) 0.40519(14) 0.0401(12) Uani 1 1 d . . .
H12A H 0.4474 -0.0310 0.3991 0.060 Uiso 1 1 calc R . .
H12B H 0.3594 -0.0372 0.4246 0.060 Uiso 1 1 calc R . .
H12C H 0.4003 0.0139 0.4190 0.060 Uiso 1 1 calc R . .
C13 C 0.3429(3) -0.01024(14) 0.36260(13) 0.0284(10) Uani 1 1 d . . .
C14 C 0.3278(4) -0.05834(16) 0.34125(16) 0.0500(13) Uani 1 1 d . . .
H14A H 0.2947 -0.0542 0.3146 0.075 Uiso 1 1 calc R . .
H14B H 0.2966 -0.0787 0.3613 0.075 Uiso 1 1 calc R . .
H14C H 0.3827 -0.0727 0.3342 0.075 Uiso 1 1 calc R . .
C15 C 0.2566(3) 0.01097(16) 0.37364(14) 0.0380(11) Uani 1 1 d . . .
H15A H 0.2649 0.0417 0.3873 0.057 Uiso 1 1 calc R . .
H15B H 0.2263 -0.0098 0.3937 0.057 Uiso 1 1 calc R . .
H15C H 0.2232 0.0147 0.3471 0.057 Uiso 1 1 calc R . .
C16 C 0.3937(3) 0.02069(14) 0.33156(12) 0.0231(9) Uani 1 1 d . . .
C17 C 0.3621(3) 0.06066(14) 0.31266(12) 0.0230(9) Uani 1 1 d . . .
H17 H 0.3062 0.0707 0.3199 0.028 Uiso 1 1 calc R . .
C18 C 0.4103(2) 0.08733(13) 0.28267(12) 0.0209(9) Uani 1 1 d . . .
C19 C 0.4926(2) 0.07218(14) 0.27011(12) 0.0221(9) Uani 1 1 d . . .
C20 C 0.3610(2) 0.23890(14) 0.21581(12) 0.0225(9) Uani 1 1 d . . .
C21 C 0.3751(2) 0.13268(14) 0.27202(12) 0.0225(9) Uani 1 1 d . . .
H21 H 0.3217 0.1400 0.2848 0.027 Uiso 1 1 calc R . .
C22 C 0.5831(3) 0.16190(14) 0.12902(13) 0.0290(10) Uani 1 1 d . . .
C23 C 0.6746(3) 0.16126(18) 0.14408(17) 0.0459(13) Uani 1 1 d . . .
H23A H 0.6828 0.1851 0.1665 0.069 Uiso 1 1 calc R . .
H23B H 0.7122 0.1679 0.1195 0.069 Uiso 1 1 calc R . .
H23C H 0.6882 0.1303 0.1560 0.069 Uiso 1 1 calc R . .
C24 C 0.5585(3) 0.21089(16) 0.11352(15) 0.0448(12) Uani 1 1 d . . .
H24A H 0.5018 0.2099 0.1004 0.067 Uiso 1 1 calc R . .
H24B H 0.5999 0.2218 0.0920 0.067 Uiso 1 1 calc R . .
H24C H 0.5580 0.2325 0.1382 0.067 Uiso 1 1 calc R . .
C25 C 0.5734(4) 0.12695(18) 0.09169(14) 0.0492(14) Uani 1 1 d . . .
H25A H 0.5910 0.0957 0.1014 0.074 Uiso 1 1 calc R . .
H25B H 0.6092 0.1368 0.0673 0.074 Uiso 1 1 calc R . .
H25C H 0.5138 0.1260 0.0824 0.074 Uiso 1 1 calc R . .
C26 C 0.6137(3) 0.2497(2) 0.23848(18) 0.0571(15) Uani 1 1 d . . .
H26A H 0.5913 0.2502 0.2085 0.069 Uiso 1 1 calc R . .
H26B H 0.6763 0.2529 0.2368 0.069 Uiso 1 1 calc R . .
C27 C 0.5784(4) 0.2909(2) 0.2625(2) 0.079(2) Uani 1 1 d . . .
H27A H 0.5162 0.2893 0.2625 0.119 Uiso 1 1 calc R . .
H27B H 0.5969 0.3199 0.2483 0.119 Uiso 1 1 calc R . .
H27C H 0.5992 0.2904 0.2924 0.119 Uiso 1 1 calc R . .
C28 C 0.6392(4) 0.1962(2) 0.29661(17) 0.0558(15) Uani 1 1 d . . .
H28A H 0.6659 0.2254 0.3073 0.067 Uiso 1 1 calc R . .
H28B H 0.6850 0.1732 0.2907 0.067 Uiso 1 1 calc R . .
C29 C 0.5830(4) 0.1776(2) 0.32987(19) 0.0710(18) Uani 1 1 d . . .
H29A H 0.5421 0.2018 0.3385 0.107 Uiso 1 1 calc R . .
H29B H 0.6166 0.1681 0.3551 0.107 Uiso 1 1 calc R . .
H29C H 0.5523 0.1504 0.3184 0.107 Uiso 1 1 calc R . .
C30 C 0.2313(4) 0.3133(2) 0.3480(2) 0.0747(19) Uani 1 1 d . . .
H30A H 0.2224 0.3292 0.3758 0.112 Uiso 1 1 calc R . .
H30B H 0.1969 0.2847 0.3471 0.112 Uiso 1 1 calc R . .
H30C H 0.2145 0.3341 0.3242 0.112 Uiso 1 1 calc R . .
C31 C 0.3746(5) 0.3450(2) 0.34575(18) 0.083(2) Uani 1 1 d . . .
H31A H 0.3641 0.3591 0.3742 0.125 Uiso 1 1 calc R . .
H31B H 0.3535 0.3660 0.3230 0.125 Uiso 1 1 calc R . .
H31C H 0.4359 0.3401 0.3419 0.125 Uiso 1 1 calc R . .
C32 C 0.3298(3) 0.30429(14) 0.26070(13) 0.0296(10) Uani 1 1 d . . .
H32 H 0.3143 0.3363 0.2637 0.036 Uiso 1 1 calc R . .
C33 C 0.3394(3) 0.28594(13) 0.21946(13) 0.0252(9) Uani 1 1 d . . .
C34 C 0.3328(3) 0.31488(14) 0.17785(13) 0.0267(10) Uani 1 1 d . . .
C35 C 0.2951(3) 0.28331(13) 0.14301(12) 0.0270(10) Uani 1 1 d . . .
C36 C 0.2419(3) 0.29906(15) 0.10997(13) 0.0382(12) Uani 1 1 d . . .
H36 H 0.2246 0.3310 0.1097 0.046 Uiso 1 1 calc R . .
C37 C 0.2134(4) 0.26934(15) 0.07743(15) 0.0487(14) Uani 1 1 d . A .
C38 C 0.2384(3) 0.22265(15) 0.07854(14) 0.0415(13) Uani 1 1 d . . .
H38 H 0.2201 0.2022 0.0561 0.050 Uiso 1 1 calc R . .
C39 C 0.2892(3) 0.20487(13) 0.11150(12) 0.0262(10) Uani 1 1 d . . .
C40 C 0.2715(3) 0.12466(13) 0.09853(12) 0.0225(9) Uani 1 1 d . . .
H40 H 0.2224 0.1341 0.0829 0.027 Uiso 1 1 calc R . .
C41 C 0.2891(2) 0.07487(13) 0.09964(11) 0.0200(8) Uani 1 1 d . . .
C42 C 0.4324(2) -0.02248(14) 0.14685(13) 0.0261(9) Uani 1 1 d . . .
C43 C 0.4167(3) -0.01576(16) 0.19575(13) 0.0324(10) Uani 1 1 d . . .
H43A H 0.3624 -0.0303 0.2037 0.049 Uiso 1 1 calc R . .
H43B H 0.4148 0.0178 0.2025 0.049 Uiso 1 1 calc R . .
H43C H 0.4629 -0.0305 0.2121 0.049 Uiso 1 1 calc R . .
C44 C 0.5225(2) -0.00610(15) 0.13332(14) 0.0315(10) Uani 1 1 d . . .
H44A H 0.5644 -0.0184 0.1539 0.047 Uiso 1 1 calc R . .
H44B H 0.5247 0.0282 0.1333 0.047 Uiso 1 1 calc R . .
H44C H 0.5353 -0.0178 0.1042 0.047 Uiso 1 1 calc R . .
C45 C 0.4312(3) -0.07599(14) 0.13862(16) 0.0367(11) Uani 1 1 d . . .
H45A H 0.3750 -0.0886 0.1459 0.055 Uiso 1 1 calc R . .
H45B H 0.4745 -0.0911 0.1567 0.055 Uiso 1 1 calc R . .
H45C H 0.4436 -0.0822 0.1080 0.055 Uiso 1 1 calc R . .
C46 C 0.2345(2) 0.04737(13) 0.07356(11) 0.0222(9) Uani 1 1 d . . .
H46 H 0.1897 0.0625 0.0583 0.027 Uiso 1 1 calc R . .
C47 C 0.1556(3) -0.07419(14) 0.06520(14) 0.0317(10) Uani 1 1 d . . .
H47A H 0.2044 -0.0928 0.0750 0.048 Uiso 1 1 calc R . .
H47B H 0.1199 -0.0933 0.0461 0.048 Uiso 1 1 calc R . .
H47C H 0.1222 -0.0641 0.0904 0.048 Uiso 1 1 calc R . .
C48 C 0.2391(3) -0.04636(15) 0.00098(13) 0.0328(10) Uani 1 1 d . . .
H48A H 0.2589 -0.0186 -0.0149 0.049 Uiso 1 1 calc R . .
H48B H 0.2034 -0.0656 -0.0180 0.049 Uiso 1 1 calc R . .
H48C H 0.2883 -0.0648 0.0106 0.049 Uiso 1 1 calc R . .
C49 C 0.3171(3) 0.23621(13) 0.14320(12) 0.0253(9) Uani 1 1 d . . .
C50 C 0.1420(4) 0.33710(17) 0.0401(2) 0.0661(18) Uani 1 1 d D A .
H50A H 0.1104 0.3455 0.0139 0.099 Uiso 1 1 calc R . .
H50B H 0.1964 0.3539 0.0405 0.099 Uiso 1 1 calc R . .
H50C H 0.1087 0.3458 0.0658 0.099 Uiso 1 1 calc R . .
C51 C 0.4228(3) 0.32962(15) 0.16408(15) 0.0369(11) Uani 1 1 d . . .
H51A H 0.4494 0.3477 0.1874 0.055 Uiso 1 1 calc R . .
H51B H 0.4195 0.3489 0.1379 0.055 Uiso 1 1 calc R . .
H51C H 0.4570 0.3016 0.1581 0.055 Uiso 1 1 calc R . .
C52 C 0.2796(3) 0.35947(14) 0.18454(14) 0.0331(11) Uani 1 1 d . . .
H52A H 0.2218 0.3508 0.1933 0.050 Uiso 1 1 calc R . .
H52B H 0.2775 0.3773 0.1574 0.050 Uiso 1 1 calc R . .
H52C H 0.3057 0.3788 0.2072 0.050 Uiso 1 1 calc R . .
C53 C 0.5295(2) 0.03393(14) 0.29325(12) 0.0232(9) Uani 1 1 d . . .
C54 C 0.6243(3) 0.02133(15) 0.28708(12) 0.0288(10) Uani 1 1 d . . .
C55 C 0.6527(3) -0.01579(16) 0.31969(14) 0.0383(11) Uani 1 1 d . . .
H55A H 0.6437 -0.0041 0.3492 0.057 Uiso 1 1 calc R . .
H55B H 0.7132 -0.0226 0.3154 0.057 Uiso 1 1 calc R . .
H55C H 0.6194 -0.0445 0.3154 0.057 Uiso 1 1 calc R . .
C56 C 0.6410(3) 0.00175(18) 0.24167(14) 0.0415(12) Uani 1 1 d . . .
H56A H 0.6061 -0.0263 0.2371 0.062 Uiso 1 1 calc R . .
H56B H 0.7013 -0.0064 0.2389 0.062 Uiso 1 1 calc R . .
H56C H 0.6262 0.0255 0.2200 0.062 Uiso 1 1 calc R . .
C57 C 0.6796(3) 0.06456(17) 0.29439(15) 0.0401(12) Uani 1 1 d . . .
H57A H 0.6652 0.0886 0.2729 0.060 Uiso 1 1 calc R . .
H57B H 0.7397 0.0560 0.2914 0.060 Uiso 1 1 calc R . .
H57C H 0.6694 0.0769 0.3236 0.060 Uiso 1 1 calc R . .
C58 C 0.4789(3) 0.00944(14) 0.32149(12) 0.0257(9) Uani 1 1 d . . .
H58 H 0.5030 -0.0172 0.3354 0.031 Uiso 1 1 calc R . .
Li1 Li 0.5321(5) 0.1580(3) 0.2237(2) 0.0316(16) Uani 1 1 d . . .
Li2 Li 0.4104(5) 0.1460(3) 0.1576(2) 0.0333(17) Uani 1 1 d . . .
C59 C 0.1575(5) 0.28722(18) 0.0404(2) 0.098(3) Uani 1 1 d D . .
Li3 Li 0.5071(4) 0.0860(2) 0.1793(2) 0.0289(16) Uani 1 1 d . . .
C75 C 0.0923(7) 0.2553(3) 0.0282(3) 0.053(3) Uiso 0.541(8) 1 d PD A 1
H75A H 0.0518 0.2518 0.0522 0.080 Uiso 0.541(8) 1 calc PR A 1
H75B H 0.1176 0.2248 0.0214 0.080 Uiso 0.541(8) 1 calc PR A 1
H75C H 0.0625 0.2674 0.0026 0.080 Uiso 0.541(8) 1 calc PR A 1
C72 C 0.2248(9) 0.2852(5) -0.0024(4) 0.094(5) Uiso 0.541(8) 1 d PD A 1
H72A H 0.2467 0.2532 -0.0058 0.142 Uiso 0.541(8) 1 calc PR A 1
H72B H 0.2723 0.3068 0.0025 0.142 Uiso 0.541(8) 1 calc PR A 1
H72C H 0.1943 0.2944 -0.0288 0.142 Uiso 0.541(8) 1 calc PR A 1
C73 C 0.0558(12) 0.2802(8) 0.0643(7) 0.131(8) Uiso 0.459(8) 1 d PD A 2
C74 C 0.1345(9) 0.2568(4) 0.0058(4) 0.059(4) Uiso 0.459(8) 1 d PD A 2
C60 C 0.4953(6) 0.0254(3) 0.0020(3) 0.106(3) Uiso 1 1 d . . .
C61 C 0.4192(6) 0.0461(4) -0.0161(3) 0.126(3) Uiso 1 1 d . A .
C62 C 0.2651(6) 0.1515(3) -0.0176(3) 0.049(3) Uiso 0.541(8) 1 d P A 2
C63 C 0.3150(15) 0.1067(8) -0.0326(7) 0.145(7) Uiso 0.541(8) 1 d P A 2
C64 C -0.0745(5) 0.1384(3) 0.0805(3) 0.098(2) Uiso 1 1 d . . .
C65 C 0.0427(11) 0.1577(6) -0.0559(5) 0.108(5) Uiso 0.50 1 d P . .
C66 C 0.1206(11) 0.1379(5) -0.0359(5) 0.090(4) Uiso 0.50 1 d P A .
C67 C 0.4013(10) 0.0957(5) -0.0138(5) 0.085(4) Uiso 0.50 1 d P . .
C93 C 0.0789(15) 0.1307(8) 0.0260(8) 0.150(8) Uiso 0.50 1 d P . .
C69 C -0.1166(10) 0.1893(6) 0.0201(5) 0.098(5) Uiso 0.50 1 d P . .
C70 C -0.0918(11) 0.2047(6) -0.0265(5) 0.106(5) Uiso 0.50 1 d P . .
C94 C -0.0125(6) 0.1438(3) 0.0128(3) 0.032(2) Uiso 0.50 1 d P . .
C76 C 0.0529(7) 0.1306(4) -0.0132(3) 0.049(3) Uiso 0.50 1 d P . .
C78 C 0.0074(9) 0.1104(5) 0.0889(4) 0.074(4) Uiso 0.50 1 d P . .
O20 O -0.0489(6) 0.1558(3) 0.0311(3) 0.072(2) Uiso 0.50 1 d P . .
C79 C -0.0089(6) 0.1208(3) 0.0546(3) 0.044(2) Uiso 0.50 1 d P . .
C92 C 0.2030(15) 0.1230(7) -0.0352(6) 0.265(8) Uiso 1 1 d . . .
C91 C 0.4024(12) 0.1703(7) 0.0026(6) 0.132(6) Uiso 0.541(8) 1 d P A 1
C90 C 0.3453(11) 0.1337(6) -0.0143(5) 0.099(5) Uiso 0.541(8) 1 d P A 1

loop_
_atom_site_aniso_label
_atom_site_aniso_U_11
_atom_site_aniso_U_22
_atom_site_aniso_U_33
_atom_site_aniso_U_23
_atom_site_aniso_U_13
_atom_site_aniso_U_12
N2 0.0184(17) 0.0219(17) 0.0242(17) -0.0010(15) -0.0036(14) 0.0007(15)
O3 0.0234(15) 0.0278(15) 0.0266(15) 0.0006(12) -0.0046(12) -0.0048(13)
O2 0.0194(14) 0.0377(16) 0.0209(15) 0.0022(12) -0.0006(12) 0.0034(13)
O4 0.0234(15) 0.0245(15) 0.0220(14) -0.0009(12) -0.0039(12) -0.0029(12)
N1 0.032(2) 0.0176(17) 0.0207(17) 0.0019(14) 0.0002(15) -0.0043(16)
O1 0.0213(15) 0.0345(16) 0.0246(15) 0.0015(12) 0.0019(12) -0.0073(13)
O5 0.039(2) 0.060(2) 0.045(2) -0.0051(17) -0.0115(16) -0.0192(17)
C1 0.186(8) 0.058(4) 0.033(3) -0.016(3) 0.031(4) -0.040(5)
C2 0.084(4) 0.027(2) 0.035(3) -0.005(2) 0.006(3) 0.006(3)
C3 0.042(3) 0.031(2) 0.027(2) -0.0047(19) 0.000(2) -0.002(2)
C4 0.033(2) 0.026(2) 0.026(2) 0.0006(18) 0.0000(19) -0.003(2)
C5 0.021(2) 0.024(2) 0.024(2) 0.0000(17) 0.0002(17) -0.0035(18)
C6 0.022(2) 0.023(2) 0.0147(19) 0.0006(16) 0.0029(17) -0.0057(18)
C7 0.019(2) 0.021(2) 0.025(2) -0.0003(17) 0.0039(17) -0.0020(17)
C8 0.025(2) 0.019(2) 0.023(2) -0.0011(17) 0.0024(18) 0.0001(18)
C9 0.027(2) 0.021(2) 0.0168(19) 0.0016(16) -0.0004(17) -0.0021(18)
C10 0.026(2) 0.021(2) 0.021(2) -0.0009(16) -0.0044(17) -0.0005(18)
C11 0.031(2) 0.030(2) 0.029(2) -0.0030(18) -0.0117(19) 0.000(2)
C12 0.038(3) 0.049(3) 0.033(3) 0.011(2) -0.001(2) 0.001(2)
C13 0.031(2) 0.026(2) 0.029(2) 0.0034(18) -0.0042(19) -0.0011(19)
C14 0.068(4) 0.030(3) 0.051(3) 0.001(2) -0.002(3) -0.006(3)
C15 0.033(3) 0.044(3) 0.037(3) 0.014(2) 0.002(2) -0.003(2)
C16 0.025(2) 0.025(2) 0.019(2) -0.0027(17) -0.0055(17) 0.0024(18)
C17 0.021(2) 0.029(2) 0.019(2) -0.0025(17) -0.0016(17) 0.0015(18)
C18 0.021(2) 0.025(2) 0.0170(19) -0.0017(16) -0.0014(17) 0.0044(18)
C19 0.019(2) 0.032(2) 0.016(2) -0.0025(17) -0.0012(17) 0.0015(19)
C20 0.021(2) 0.028(2) 0.019(2) -0.0033(17) 0.0011(17) -0.0058(18)
C21 0.015(2) 0.030(2) 0.023(2) -0.0012(18) -0.0008(17) 0.0002(18)
C22 0.034(3) 0.028(2) 0.025(2) 0.0022(18) 0.0063(19) -0.006(2)
C23 0.029(3) 0.046(3) 0.063(3) 0.005(3) 0.015(2) -0.008(2)
C24 0.051(3) 0.043(3) 0.041(3) 0.011(2) 0.010(2) -0.001(3)
C25 0.067(4) 0.051(3) 0.030(3) -0.004(2) 0.016(2) -0.012(3)
C26 0.046(3) 0.069(4) 0.057(3) -0.013(3) -0.003(3) -0.024(3)
C27 0.060(4) 0.070(4) 0.107(5) -0.022(4) -0.016(4) -0.017(3)
C28 0.051(3) 0.057(3) 0.060(4) -0.013(3) -0.018(3) -0.005(3)
C29 0.062(4) 0.089(5) 0.062(4) -0.012(3) -0.013(3) 0.004(4)
C30 0.084(5) 0.067(4) 0.073(4) -0.028(3) 0.019(4) -0.009(4)
C31 0.138(6) 0.065(4) 0.046(3) -0.026(3) 0.022(4) -0.064(4)
C32 0.038(3) 0.020(2) 0.031(2) -0.0059(18) 0.001(2) -0.0017(19)
C33 0.024(2) 0.020(2) 0.031(2) -0.0009(17) -0.0012(18) -0.0082(18)
C34 0.029(2) 0.019(2) 0.032(2) -0.0011(17) -0.0002(19) -0.0082(19)
C35 0.039(3) 0.019(2) 0.023(2) 0.0041(17) 0.0003(19) -0.0098(19)
C36 0.064(3) 0.017(2) 0.033(2) 0.0040(19) -0.012(2) -0.006(2)
C37 0.085(4) 0.023(2) 0.038(3) 0.007(2) -0.023(3) -0.001(3)
C38 0.078(4) 0.020(2) 0.027(2) 0.0033(18) -0.017(2) -0.008(2)
C39 0.036(2) 0.019(2) 0.023(2) 0.0035(17) -0.0031(19) -0.0067(19)
C40 0.025(2) 0.024(2) 0.018(2) 0.0009(17) -0.0014(17) -0.0038(18)
C41 0.023(2) 0.019(2) 0.0186(19) -0.0016(16) 0.0017(17) -0.0037(17)
C42 0.020(2) 0.025(2) 0.033(2) 0.0023(18) -0.0034(18) -0.0005(18)
C43 0.027(2) 0.037(3) 0.033(2) 0.011(2) -0.006(2) 0.002(2)
C44 0.020(2) 0.037(2) 0.038(2) -0.005(2) -0.0003(19) -0.001(2)
C45 0.029(2) 0.025(2) 0.056(3) 0.001(2) -0.014(2) 0.005(2)
C46 0.025(2) 0.023(2) 0.018(2) 0.0029(16) -0.0022(17) -0.0015(18)
C47 0.034(3) 0.027(2) 0.034(2) -0.0019(19) -0.008(2) -0.007(2)
C48 0.041(3) 0.029(2) 0.029(2) -0.0041(19) -0.005(2) 0.002(2)
C49 0.028(2) 0.022(2) 0.026(2) 0.0041(17) 0.0010(19) -0.0054(19)
C50 0.085(4) 0.033(3) 0.081(4) 0.005(3) -0.048(4) 0.008(3)
C51 0.036(3) 0.030(2) 0.044(3) 0.006(2) 0.001(2) -0.010(2)
C52 0.042(3) 0.021(2) 0.037(3) -0.0011(18) -0.005(2) 0.000(2)
C53 0.023(2) 0.030(2) 0.017(2) -0.0065(17) -0.0057(17) 0.0074(19)
C54 0.022(2) 0.042(3) 0.023(2) -0.0032(19) -0.0046(18) 0.010(2)
C55 0.033(3) 0.043(3) 0.039(3) 0.001(2) -0.006(2) 0.018(2)
C56 0.026(3) 0.065(3) 0.034(3) -0.014(2) -0.004(2) 0.017(2)
C57 0.022(2) 0.054(3) 0.044(3) 0.004(2) -0.005(2) 0.007(2)
C58 0.031(2) 0.025(2) 0.021(2) -0.0038(17) -0.0039(18) 0.0087(19)
Li1 0.030(4) 0.037(4) 0.027(4) -0.001(3) -0.001(3) -0.005(3)
Li2 0.029(4) 0.032(4) 0.040(4) -0.003(3) -0.005(3) -0.007(3)
C59 0.189(8) 0.029(3) 0.074(4) -0.002(3) -0.088(5) 0.009(4)
Li3 0.033(4) 0.035(4) 0.019(3) -0.003(3) -0.003(3) -0.002(3)

loop_
_atom_type_symbol
_atom_type_description
_atom_type_scat_dispersion_real
_atom_type_scat_dispersion_imag
_atom_type_scat_source
C C 0.0033 0.0016 'International Tables Vol C Tables 4.2.6.8 and 6.1.1.4'
H H 0.0000 0.0000 'International Tables Vol C Tables 4.2.6.8 and 6.1.1.4'
N N 0.0061 0.0033 'International Tables Vol C Tables 4.2.6.8 and 6.1.1.4'
O O 0.0106 0.0060 'International Tables Vol C Tables 4.2.6.8 and 6.1.1.4'
Li Li -0.0003 0.0001 'International Tables Vol C Tables 4.2.6.8 and 6.1.1.4'

loop_
_geom_angle_atom_site_label_1
_geom_angle_atom_site_label_2
_geom_angle_atom_site_label_3
_geom_angle
_geom_angle_site_symmetry_3
C21 N2 C5 116.7(3) .
C21 N2 Li1 120.7(3) .
C5 N2 Li1 116.8(3) .
C6 O3 Li3 148.8(3) .
C6 O3 Li2 129.9(3) .
Li3 O3 Li2 77.5(3) .
C19 O2 Li3 124.4(3) .
C19 O2 Li1 128.8(3) .
Li3 O2 Li1 82.7(3) .
C20 O4 C49 115.1(3) .
C20 O4 Li2 131.2(3) .
C49 O4 Li2 110.5(3) .
C40 N1 C39 119.2(3) .
C40 N1 Li2 123.6(3) .
C39 N1 Li2 116.7(3) .
C22 O1 Li1 134.5(3) .
C22 O1 Li3 124.3(3) .
Li1 O1 Li3 83.4(3) .
C22 O1 Li2 121.7(3) .
Li1 O1 Li2 97.0(3) .
Li3 O1 Li2 78.4(3) .
C26 O5 C28 114.2(4) .
C26 O5 Li1 120.3(3) .
C28 O5 Li1 124.0(4) .
C2 C1 H1A 109.5 .
C2 C1 H1B 109.5 .
H1A C1 H1B 109.5 .
C2 C1 H1C 109.5 .
H1A C1 H1C 109.5 .
H1B C1 H1C 109.5 .
C1 C2 C31 117.7(5) .
C1 C2 C3 114.1(4) .
C31 C2 C3 111.1(4) .
C1 C2 C30 101.0(5) .
C31 C2 C30 104.1(5) .
C3 C2 C30 107.3(4) .
C32 C3 C4 117.6(4) .
C32 C3 C2 120.5(4) .
C4 C3 C2 121.9(4) .
C5 C4 C3 121.6(4) .
C5 C4 H4 119.2 .
C3 C4 H4 119.2 .
C20 C5 C4 118.3(4) .
C20 C5 N2 120.6(3) .
C4 C5 N2 120.8(3) .
O3 C6 C41 121.3(3) .
O3 C6 C7 122.2(3) .
C41 C6 C7 116.4(3) .
C8 C7 C6 119.0(3) .
C8 C7 C42 120.6(3) .
C6 C7 C42 120.3(3) .
C7 C8 C9 125.0(4) .
C7 C8 H8 117.5 .
C9 C8 H8 117.5 .
C46 C9 C8 115.9(3) .
C46 C9 C10 124.0(3) .
C8 C9 C10 120.1(3) .
C48 C10 C11 108.9(3) .
C48 C10 C9 108.8(3) .
C11 C10 C9 111.2(3) .
C48 C10 C47 109.7(3) .
C11 C10 C47 107.3(3) .
C9 C10 C47 110.9(3) .
C10 C11 H11A 109.5 .
C10 C11 H11B 109.5 .
H11A C11 H11B 109.5 .
C10 C11 H11C 109.5 .
H11A C11 H11C 109.5 .
H11B C11 H11C 109.5 .
C13 C12 H12A 109.5 .
C13 C12 H12B 109.5 .
H12A C12 H12B 109.5 .
C13 C12 H12C 109.5 .
H12A C12 H12C 109.5 .
H12B C12 H12C 109.5 .
C15 C13 C16 112.1(3) .
C15 C13 C12 107.7(3) .
C16 C13 C12 110.1(3) .
C15 C13 C14 108.2(4) .
C16 C13 C14 109.0(3) .
C12 C13 C14 109.6(4) .
C13 C14 H14A 109.5 .
C13 C14 H14B 109.5 .
H14A C14 H14B 109.5 .
C13 C14 H14C 109.5 .
H14A C14 H14C 109.5 .
H14B C14 H14C 109.5 .
C13 C15 H15A 109.5 .
C13 C15 H15B 109.5 .
H15A C15 H15B 109.5 .
C13 C15 H15C 109.5 .
H15A C15 H15C 109.5 .
H15B C15 H15C 109.5 .
C17 C16 C58 116.0(4) .
C17 C16 C13 123.8(4) .
C58 C16 C13 120.2(3) .
C16 C17 C18 121.9(4) .
C16 C17 H17 119.1 .
C18 C17 H17 119.1 .
C19 C18 C17 120.2(3) .
C19 C18 C21 124.1(4) .
C17 C18 C21 115.0(3) .
O2 C19 C18 120.2(3) .
O2 C19 C53 121.9(3) .
C18 C19 C53 117.9(3) .
C5 C20 C33 122.0(3) .
C5 C20 O4 116.5(3) .
C33 C20 O4 121.5(3) .
N2 C21 C18 127.6(4) .
N2 C21 H21 116.2 .
C18 C21 H21 116.2 .
O1 C22 C23 109.1(3) .
O1 C22 C24 109.5(3) .
C23 C22 C24 110.4(4) .
O1 C22 C25 109.6(3) .
C23 C22 C25 108.5(4) .
C24 C22 C25 109.6(4) .
C22 C23 H23A 109.5 .
C22 C23 H23B 109.5 .
H23A C23 H23B 109.5 .
C22 C23 H23C 109.5 .
H23A C23 H23C 109.5 .
H23B C23 H23C 109.5 .
C22 C24 H24A 109.5 .
C22 C24 H24B 109.5 .
H24A C24 H24B 109.5 .
C22 C24 H24C 109.5 .
H24A C24 H24C 109.5 .
H24B C24 H24C 109.5 .
C22 C25 H25A 109.5 .
C22 C25 H25B 109.5 .
H25A C25 H25B 109.5 .
C22 C25 H25C 109.5 .
H25A C25 H25C 109.5 .
H25B C25 H25C 109.5 .
O5 C26 C27 114.4(5) .
O5 C26 H26A 108.7 .
C27 C26 H26A 108.7 .
O5 C26 H26B 108.7 .
C27 C26 H26B 108.7 .
H26A C26 H26B 107.6 .
C26 C27 H27A 109.5 .
C26 C27 H27B 109.5 .
H27A C27 H27B 109.5 .
C26 C27 H27C 109.5 .
H27A C27 H27C 109.5 .
H27B C27 H27C 109.5 .
O5 C28 C29 111.5(4) .
O5 C28 H28A 109.3 .
C29 C28 H28A 109.3 .
O5 C28 H28B 109.3 .
C29 C28 H28B 109.3 .
H28A C28 H28B 108.0 .
C28 C29 H29A 109.5 .
C28 C29 H29B 109.5 .
H29A C29 H29B 109.5 .
C28 C29 H29C 109.5 .
H29A C29 H29C 109.5 .
H29B C29 H29C 109.5 .
C2 C30 H30A 109.5 .
C2 C30 H30B 109.5 .
H30A C30 H30B 109.5 .
C2 C30 H30C 109.5 .
H30A C30 H30C 109.5 .
H30B C30 H30C 109.5 .
C2 C31 H31A 109.5 .
C2 C31 H31B 109.5 .
H31A C31 H31B 109.5 .
C2 C31 H31C 109.5 .
H31A C31 H31C 109.5 .
H31B C31 H31C 109.5 .
C33 C32 C3 122.6(4) .
C33 C32 H32 118.7 .
C3 C32 H32 118.7 .
C32 C33 C20 117.8(4) .
C32 C33 C34 124.1(4) .
C20 C33 C34 118.0(3) .
C35 C34 C33 107.5(3) .
C35 C34 C52 111.9(3) .
C33 C34 C52 111.8(3) .
C35 C34 C51 109.0(3) .
C33 C34 C51 108.4(3) .
C52 C34 C51 108.2(3) .
C49 C35 C36 117.7(4) .
C49 C35 C34 118.2(4) .
C36 C35 C34 124.0(4) .
C37 C36 C35 121.8(4) .
C37 C36 H36 119.1 .
C35 C36 H36 119.1 .
C38 C37 C36 118.4(4) .
C38 C37 C59 120.1(4) .
C36 C37 C59 121.5(4) .
C37 C38 C39 122.1(4) .
C37 C38 H38 119.0 .
C39 C38 H38 119.0 .
C38 C39 C49 117.4(4) .
C38 C39 N1 126.5(4) .
C49 C39 N1 116.1(3) .
N1 C40 C41 127.0(4) .
N1 C40 H40 116.5 .
C41 C40 H40 116.5 .
C46 C41 C6 121.0(3) .
C46 C41 C40 114.5(3) .
C6 C41 C40 124.5(3) .
C7 C42 C43 110.4(3) .
C7 C42 C45 112.5(3) .
C43 C42 C45 106.4(3) .
C7 C42 C44 110.3(3) .
C43 C42 C44 111.9(3) .
C45 C42 C44 105.3(3) .
C42 C43 H43A 109.5 .
C42 C43 H43B 109.5 .
H43A C43 H43B 109.5 .
C42 C43 H43C 109.5 .
H43A C43 H43C 109.5 .
H43B C43 H43C 109.5 .
C42 C44 H44A 109.5 .
C42 C44 H44B 109.5 .
H44A C44 H44B 109.5 .
C42 C44 H44C 109.5 .
H44A C44 H44C 109.5 .
H44B C44 H44C 109.5 .
C42 C45 H45A 109.5 .
C42 C45 H45B 109.5 .
H45A C45 H45B 109.5 .
C42 C45 H45C 109.5 .
H45A C45 H45C 109.5 .
H45B C45 H45C 109.5 .
C9 C46 C41 122.6(4) .
C9 C46 H46 118.7 .
C41 C46 H46 118.7 .
C10 C47 H47A 109.5 .
C10 C47 H47B 109.5 .
H47A C47 H47B 109.5 .
C10 C47 H47C 109.5 .
H47A C47 H47C 109.5 .
H47B C47 H47C 109.5 .
C10 C48 H48A 109.5 .
C10 C48 H48B 109.5 .
H48A C48 H48B 109.5 .
C10 C48 H48C 109.5 .
H48A C48 H48C 109.5 .
H48B C48 H48C 109.5 .
C35 C49 O4 121.6(3) .
C35 C49 C39 122.6(4) .
O4 C49 C39 115.8(3) .
C59 C50 H50A 109.5 .
C59 C50 H50B 109.5 .
H50A C50 H50B 109.5 .
C59 C50 H50C 109.5 .
H50A C50 H50C 109.5 .
H50B C50 H50C 109.5 .
C34 C51 H51A 109.5 .
C34 C51 H51B 109.5 .
H51A C51 H51B 109.5 .
C34 C51 H51C 109.5 .
H51A C51 H51C 109.5 .
H51B C51 H51C 109.5 .
C34 C52 H52A 109.5 .
C34 C52 H52B 109.5 .
H52A C52 H52B 109.5 .
C34 C52 H52C 109.5 .
H52A C52 H52C 109.5 .
H52B C52 H52C 109.5 .
C58 C53 C19 118.1(4) .
C58 C53 C54 121.3(4) .
C19 C53 C54 120.6(4) .
C57 C54 C55 107.2(3) .
C57 C54 C56 109.4(4) .
C55 C54 C56 107.4(4) .
C57 C54 C53 110.1(3) .
C55 C54 C53 111.2(3) .
C56 C54 C53 111.3(3) .
C54 C55 H55A 109.5 .
C54 C55 H55B 109.5 .
H55A C55 H55B 109.5 .
C54 C55 H55C 109.5 .
H55A C55 H55C 109.5 .
H55B C55 H55C 109.5 .
C54 C56 H56A 109.5 .
C54 C56 H56B 109.5 .
H56A C56 H56B 109.5 .
C54 C56 H56C 109.5 .
H56A C56 H56C 109.5 .
H56B C56 H56C 109.5 .
C54 C57 H57A 109.5 .
C54 C57 H57B 109.5 .
H57A C57 H57B 109.5 .
C54 C57 H57C 109.5 .
H57A C57 H57C 109.5 .
H57B C57 H57C 109.5 .
C53 C58 C16 125.1(4) .
C53 C58 H58 117.5 .
C16 C58 H58 117.5 .
O1 Li1 O2 95.8(3) .
O1 Li1 O5 128.9(4) .
O2 Li1 O5 122.7(4) .
O1 Li1 N2 109.7(3) .
O2 Li1 N2 90.6(3) .
O5 Li1 N2 102.6(3) .
O1 Li2 O3 96.3(3) .
O1 Li2 N1 143.5(4) .
O3 Li2 N1 92.9(3) .
O1 Li2 O4 103.9(3) .
O3 Li2 O4 157.2(4) .
N1 Li2 O4 77.2(3) .
C74 C59 C75 39.4(6) .
C74 C59 C50 123.5(7) .
C75 C59 C50 120.5(7) .
C74 C59 C37 120.3(7) .
C75 C59 C37 113.5(6) .
C50 C59 C37 115.5(4) .
C74 C59 C72 63.3(8) .
C75 C59 C72 102.8(7) .
C50 C59 C72 97.7(7) .
C37 C59 C72 102.3(7) .
C74 C59 C73 90.8(10) .
C75 C59 C73 52.2(9) .
C50 C59 C73 87.8(9) .
C37 C59 C73 99.9(9) .
C72 C59 C73 152.0(9) .
O3 Li3 O1 98.7(3) .
O3 Li3 O2 131.3(4) .
O1 Li3 O2 95.9(3) .
C59 C75 H75A 109.5 .
C59 C75 H75B 109.5 .
C59 C75 H75C 109.5 .
C59 C72 H72A 109.5 .
C59 C72 H72B 109.5 .
C59 C72 H72C 109.5 .
C61 C60 C60 117.1(10) 5_655
C60 C61 C67 122.8(10) .
C92 C62 C63 76.0(12) .
C67 C63 C62 120.2(17) .
C67 C63 C92 159.7(17) .
C62 C63 C92 47.3(9) .
C79 C64 C78 44.9(6) .
C79 C64 O20 53.2(6) .
C78 C64 O20 96.2(7) .
C76 C66 C92 136.4(17) .
C90 C67 C61 151.9(15) .
C90 C67 C63 42.9(10) .
C61 C67 C63 111.0(14) .
C76 C93 C79 103.8(16) .
O20 C69 C70 102.4(12) .
C76 C94 C79 111.8(9) .
C93 C76 C66 104.4(15) .
C93 C76 C94 71.4(12) .
C66 C76 C94 154.2(12) .
C93 C76 C65 147.7(15) .
C66 C76 C65 62.7(10) .
C94 C76 C65 106.8(10) .
C79 C78 C64 61.1(9) .
C69 O20 C64 103.3(9) .
C78 C79 C64 74.1(9) .
C78 C79 C94 164.4(12) .
C64 C79 C94 108.4(8) .
C78 C79 C93 110.8(13) .
C64 C79 C93 148.6(11) .
C94 C79 C93 58.8(9) .
C66 C92 C62 119.6(17) .
C66 C92 C63 176.3(19) .
C62 C92 C63 56.7(12) .
C67 C90 C91 99.3(14) .

loop_
_geom_bond_atom_site_label_1
_geom_bond_atom_site_label_2
_geom_bond_distance
_geom_bond_site_symmetry_2
N2 C21 1.298(5) .
N2 C5 1.425(5) .
N2 Li1 2.092(8) .
O3 C6 1.311(4) .
O3 Li3 1.871(7) .
O3 Li2 1.934(8) .
O2 C19 1.309(4) .
O2 Li3 1.885(7) .
O2 Li1 1.897(8) .
O4 C20 1.389(4) .
O4 C49 1.391(5) .
O4 Li2 2.210(8) .
N1 C40 1.293(5) .
N1 C39 1.417(5) .
N1 Li2 1.985(8) .
O1 C22 1.408(5) .
O1 Li1 1.873(7) .
O1 Li3 1.883(7) .
O1 Li2 1.889(8) .
O5 C26 1.414(6) .
O5 C28 1.431(6) .
O5 Li1 1.970(8) .
C1 C2 1.458(7) .
C1 H1A 0.9800 .
C1 H1B 0.9800 .
C1 H1C 0.9800 .
C2 C31 1.466(7) .
C2 C3 1.537(6) .
C2 C30 1.611(8) .
C3 C32 1.387(6) .
C3 C4 1.398(6) .
C4 C5 1.388(5) .
C4 H4 0.9500 .
C5 C20 1.386(5) .
C6 C41 1.426(5) .
C6 C7 1.443(5) .
C7 C8 1.377(5) .
C7 C42 1.534(5) .
C8 C9 1.407(5) .
C8 H8 0.9500 .
C9 C46 1.372(5) .
C9 C10 1.532(5) .
C10 C48 1.528(6) .
C10 C11 1.531(5) .
C10 C47 1.536(5) .
C11 H11A 0.9800 .
C11 H11B 0.9800 .
C11 H11C 0.9800 .
C12 C13 1.535(6) .
C12 H12A 0.9800 .
C12 H12B 0.9800 .
C12 H12C 0.9800 .
C13 C15 1.523(6) .
C13 C16 1.528(6) .
C13 C14 1.540(6) .
C14 H14A 0.9800 .
C14 H14B 0.9800 .
C14 H14C 0.9800 .
C15 H15A 0.9800 .
C15 H15B 0.9800 .
C15 H15C 0.9800 .
C16 C17 1.373(5) .
C16 C58 1.412(6) .
C17 C18 1.418(5) .
C17 H17 0.9500 .
C18 C19 1.417(5) .
C18 C21 1.445(5) .
C19 C53 1.427(5) .
C20 C33 1.389(5) .
C21 H21 0.9500 .
C22 C23 1.512(6) .
C22 C24 1.527(6) .
C22 C25 1.531(6) .
C23 H23A 0.9800 .
C23 H23B 0.9800 .
C23 H23C 0.9800 .
C24 H24A 0.9800 .
C24 H24B 0.9800 .
C24 H24C 0.9800 .
C25 H25A 0.9800 .
C25 H25B 0.9800 .
C25 H25C 0.9800 .
C26 C27 1.496(8) .
C26 H26A 0.9900 .
C26 H26B 0.9900 .
C27 H27A 0.9800 .
C27 H27B 0.9800 .
C27 H27C 0.9800 .
C28 C29 1.454(8) .
C28 H28A 0.9900 .
C28 H28B 0.9900 .
C29 H29A 0.9800 .
C29 H29B 0.9800 .
C29 H29C 0.9800 .
C30 H30A 0.9800 .
C30 H30B 0.9800 .
C30 H30C 0.9800 .
C31 H31A 0.9800 .
C31 H31B 0.9800 .
C31 H31C 0.9800 .
C32 C33 1.384(6) .
C32 H32 0.9500 .
C33 C34 1.530(6) .
C34 C35 1.522(5) .
C34 C52 1.535(6) .
C34 C51 1.537(6) .
C35 C49 1.387(6) .
C35 C36 1.393(6) .
C36 C37 1.388(6) .
C36 H36 0.9500 .
C37 C38 1.389(6) .
C37 C59 1.527(7) .
C38 C39 1.389(6) .
C38 H38 0.9500 .
C39 C49 1.396(5) .
C40 C41 1.447(5) .
C40 H40 0.9500 .
C41 C46 1.414(5) .
C42 C43 1.541(6) .
C42 C45 1.547(6) .
C42 C44 1.549(6) .
C43 H43A 0.9800 .
C43 H43B 0.9800 .
C43 H43C 0.9800 .
C44 H44A 0.9800 .
C44 H44B 0.9800 .
C44 H44C 0.9800 .
C45 H45A 0.9800 .
C45 H45B 0.9800 .
C45 H45C 0.9800 .
C46 H46 0.9500 .
C47 H47A 0.9800 .
C47 H47B 0.9800 .
C47 H47C 0.9800 .
C48 H48A 0.9800 .
C48 H48B 0.9800 .
C48 H48C 0.9800 .
C50 C59 1.443(7) .
C50 H50A 0.9800 .
C50 H50B 0.9800 .
C50 H50C 0.9800 .
C51 H51A 0.9800 .
C51 H51B 0.9800 .
C51 H51C 0.9800 .
C52 H52A 0.9800 .
C52 H52B 0.9800 .
C52 H52C 0.9800 .
C53 C58 1.371(6) .
C53 C54 1.544(6) .
C54 C57 1.525(6) .
C54 C55 1.527(6) .
C54 C56 1.531(6) .
C55 H55A 0.9800 .
C55 H55B 0.9800 .
C55 H55C 0.9800 .
C56 H56A 0.9800 .
C56 H56B 0.9800 .
C56 H56C 0.9800 .
C57 H57A 0.9800 .
C57 H57B 0.9800 .
C57 H57C 0.9800 .
C58 H58 0.9500 .
C59 C74 1.424(11) .
C59 C75 1.422(10) .
C59 C72 1.695(12) .
C59 C73 1.772(16) .
C75 H75A 0.9800 .
C75 H75B 0.9800 .
C75 H75C 0.9800 .
C72 H72A 0.9800 .
C72 H72B 0.9800 .
C72 H72C 0.9800 .
C60 C61 1.446(12) .
C60 C60 1.464(15) 5_655
C61 C67 1.445(16) .
C62 C92 1.38(2) .
C62 C63 1.57(2) .
C63 C67 1.51(3) .
C63 C92 1.82(3) .
C64 C79 1.399(12) .
C64 C78 1.537(15) .
C64 O20 1.653(11) .
C65 C76 1.536(19) .
C66 C76 1.290(18) .
C66 C92 1.36(2) .
C67 C90 1.40(2) .
C93 C76 1.28(2) .
C93 C79 1.66(2) .
C69 O20 1.470(17) .
C69 C70 1.55(2) .
C94 C76 1.358(14) .
C94 C79 1.448(13) .
C78 C79 1.128(14) .
C91 C90 1.47(2) .

loop_
_geom_torsion_atom_site_label_1
_geom_torsion_atom_site_label_2
_geom_torsion_atom_site_label_3
_geom_torsion_atom_site_label_4
_geom_torsion
_geom_torsion_site_symmetry_1
C1 C2 C3 C32 177.2(5) .
C31 C2 C3 C32 -46.9(7) .
C30 C2 C3 C32 66.2(6) .
C1 C2 C3 C4 -3.7(8) .
C31 C2 C3 C4 132.2(5) .
C30 C2 C3 C4 -114.7(5) .
C32 C3 C4 C5 -0.8(6) .
C2 C3 C4 C5 -179.9(4) .
C3 C4 C5 C20 -0.6(6) .
C3 C4 C5 N2 173.7(4) .
C21 N2 C5 C20 -139.3(4) .
Li1 N2 C5 C20 67.0(5) .
C21 N2 C5 C4 46.5(5) .
Li1 N2 C5 C4 -107.2(4) .
Li3 O3 C6 C41 -154.0(5) .
Li2 O3 C6 C41 -7.3(6) .
Li3 O3 C6 C7 26.1(8) .
Li2 O3 C6 C7 172.9(4) .
O3 C6 C7 C8 179.2(3) .
C41 C6 C7 C8 -0.7(5) .
O3 C6 C7 C42 0.9(5) .
C41 C6 C7 C42 -178.9(3) .
C6 C7 C8 C9 -1.8(6) .
C42 C7 C8 C9 176.5(4) .
C7 C8 C9 C46 1.8(6) .
C7 C8 C9 C10 -179.4(4) .
C46 C9 C10 C48 107.5(4) .
C8 C9 C10 C48 -71.3(4) .
C46 C9 C10 C11 -12.4(5) .
C8 C9 C10 C11 168.8(3) .
C46 C9 C10 C47 -131.7(4) .
C8 C9 C10 C47 49.5(5) .
C15 C13 C16 C17 -5.7(5) .
C12 C13 C16 C17 -125.6(4) .
C14 C13 C16 C17 114.1(4) .
C15 C13 C16 C58 172.9(4) .
C12 C13 C16 C58 53.0(5) .
C14 C13 C16 C58 -67.3(5) .
C58 C16 C17 C18 3.9(5) .
C13 C16 C17 C18 -177.4(3) .
C16 C17 C18 C19 2.3(6) .
C16 C17 C18 C21 -168.8(3) .
Li3 O2 C19 C18 -75.4(5) .
Li1 O2 C19 C18 35.2(5) .
Li3 O2 C19 C53 105.6(4) .
Li1 O2 C19 C53 -143.8(4) .
C17 C18 C19 O2 171.6(3) .
C21 C18 C19 O2 -18.1(6) .
C17 C18 C19 C53 -9.3(5) .
C21 C18 C19 C53 161.0(4) .
C4 C5 C20 C33 2.2(6) .
N2 C5 C20 C33 -172.2(4) .
C4 C5 C20 O4 -176.9(3) .
N2 C5 C20 O4 8.8(5) .
C49 O4 C20 C5 150.8(3) .
Li2 O4 C20 C5 -6.7(5) .
C49 O4 C20 C33 -28.2(5) .
Li2 O4 C20 C33 174.2(4) .
C5 N2 C21 C18 -161.2(4) .
Li1 N2 C21 C18 -8.7(6) .
C19 C18 C21 N2 6.2(6) .
C17 C18 C21 N2 176.9(4) .
Li1 O1 C22 C23 35.3(6) .
Li3 O1 C22 C23 -83.1(4) .
Li2 O1 C22 C23 179.2(4) .
Li1 O1 C22 C24 -85.7(5) .
Li3 O1 C22 C24 156.0(4) .
Li2 O1 C22 C24 58.3(5) .
Li1 O1 C22 C25 154.1(4) .
Li3 O1 C22 C25 35.7(5) .
Li2 O1 C22 C25 -62.0(5) .
C28 O5 C26 C27 -72.0(6) .
Li1 O5 C26 C27 121.6(5) .
C26 O5 C28 C29 134.4(5) .
Li1 O5 C28 C29 -59.9(6) .
C4 C3 C32 C33 0.7(7) .
C2 C3 C32 C33 179.8(4) .
C3 C32 C33 C20 0.8(6) .
C3 C32 C33 C34 -175.6(4) .
C5 C20 C33 C32 -2.2(6) .
O4 C20 C33 C32 176.8(3) .
C5 C20 C33 C34 174.4(4) .
O4 C20 C33 C34 -6.6(6) .
C32 C33 C34 C35 -146.9(4) .
C20 C33 C34 C35 36.7(5) .
C32 C33 C34 C52 -23.7(5) .
C20 C33 C34 C52 159.9(4) .
C32 C33 C34 C51 95.4(5) .
C20 C33 C34 C51 -80.9(4) .
C33 C34 C35 C49 -35.4(5) .
C52 C34 C35 C49 -158.5(4) .
C51 C34 C35 C49 81.9(4) .
C33 C34 C35 C36 146.7(4) .
C52 C34 C35 C36 23.6(6) .
C51 C34 C35 C36 -95.9(5) .
C49 C35 C36 C37 -1.8(7) .
C34 C35 C36 C37 176.0(4) .
C35 C36 C37 C38 0.7(8) .
C35 C36 C37 C59 -177.8(6) .
C36 C37 C38 C39 1.3(8) .
C59 C37 C38 C39 179.9(6) .
C37 C38 C39 C49 -2.1(7) .
C37 C38 C39 N1 177.4(5) .
C40 N1 C39 C38 -22.7(6) .
Li2 N1 C39 C38 164.9(4) .
C40 N1 C39 C49 156.8(4) .
Li2 N1 C39 C49 -15.6(5) .
C39 N1 C40 C41 179.1(4) .
Li2 N1 C40 C41 -9.1(6) .
O3 C6 C41 C46 -176.9(3) .
C7 C6 C41 C46 3.0(5) .
O3 C6 C41 C40 2.4(6) .
C7 C6 C41 C40 -177.8(3) .
N1 C40 C41 C46 -174.3(4) .
N1 C40 C41 C6 6.4(6) .
C8 C7 C42 C43 -118.5(4) .
C6 C7 C42 C43 59.8(5) .
C8 C7 C42 C45 0.2(5) .
C6 C7 C42 C45 178.4(4) .
C8 C7 C42 C44 117.4(4) .
C6 C7 C42 C44 -64.4(5) .
C8 C9 C46 C41 0.7(5) .
C10 C9 C46 C41 -178.1(3) .
C6 C41 C46 C9 -3.1(6) .
C40 C41 C46 C9 177.6(4) .
C36 C35 C49 O4 -178.0(4) .
C34 C35 C49 O4 4.0(6) .
C36 C35 C49 C39 1.1(6) .
C34 C35 C49 C39 -176.9(4) .
C20 O4 C49 C35 29.7(5) .
Li2 O4 C49 C35 -168.1(4) .
C20 O4 C49 C39 -149.4(3) .
Li2 O4 C49 C39 12.7(4) .
C38 C39 C49 C35 0.8(6) .
N1 C39 C49 C35 -178.7(4) .
C38 C39 C49 O4 180.0(4) .
N1 C39 C49 O4 0.4(5) .
O2 C19 C53 C58 -171.0(3) .
C18 C19 C53 C58 9.9(5) .
O2 C19 C53 C54 10.1(5) .
C18 C19 C53 C54 -168.9(3) .
C58 C53 C54 C57 -125.8(4) .
C19 C53 C54 C57 53.0(5) .
C58 C53 C54 C55 -7.1(5) .
C19 C53 C54 C55 171.7(4) .
C58 C53 C54 C56 112.7(4) .
C19 C53 C54 C56 -68.5(5) .
C19 C53 C58 C16 -3.9(6) .
C54 C53 C58 C16 175.0(4) .
C17 C16 C58 C53 -3.1(6) .
C13 C16 C58 C53 178.1(4) .
C22 O1 Li1 O2 -121.5(4) .
Li3 O1 Li1 O2 11.4(3) .
Li2 O1 Li1 O2 88.8(3) .
C22 O1 Li1 O5 19.8(8) .
Li3 O1 Li1 O5 152.7(5) .
Li2 O1 Li1 O5 -129.9(5) .
C22 O1 Li1 N2 145.8(4) .
Li3 O1 Li1 N2 -81.3(4) .
Li2 O1 Li1 N2 -3.9(4) .
C19 O2 Li1 O1 -140.3(3) .
Li3 O2 Li1 O1 -11.4(3) .
C19 O2 Li1 O5 75.0(6) .
Li3 O2 Li1 O5 -156.1(5) .
C19 O2 Li1 N2 -30.4(5) .
Li3 O2 Li1 N2 98.4(3) .
C26 O5 Li1 O1 28.2(7) .
C28 O5 Li1 O1 -136.7(5) .
C26 O5 Li1 O2 160.5(4) .
C28 O5 Li1 O2 -4.4(7) .
C26 O5 Li1 N2 -100.5(4) .
C28 O5 Li1 N2 94.6(5) .
C21 N2 Li1 O1 112.2(4) .
C5 N2 Li1 O1 -95.2(4) .
C21 N2 Li1 O2 15.9(4) .
C5 N2 Li1 O2 168.4(3) .
C21 N2 Li1 O5 -107.9(4) .
C5 N2 Li1 O5 44.6(4) .
C22 O1 Li2 O3 101.0(4) .
Li1 O1 Li2 O3 -104.1(3) .
Li3 O1 Li2 O3 -22.4(3) .
C22 O1 Li2 N1 -2.7(9) .
Li1 O1 Li2 N1 152.3(7) .
Li3 O1 Li2 N1 -126.0(7) .
C22 O1 Li2 O4 -89.9(4) .
Li1 O1 Li2 O4 65.1(4) .
Li3 O1 Li2 O4 146.8(4) .
C6 O3 Li2 O1 -140.5(3) .
Li3 O3 Li2 O1 22.6(3) .
C6 O3 Li2 N1 4.1(5) .
Li3 O3 Li2 N1 167.2(4) .
C6 O3 Li2 O4 67.5(11) .
Li3 O3 Li2 O4 -129.4(10) .
C40 N1 Li2 O1 108.6(7) .
C39 N1 Li2 O1 -79.4(8) .
C40 N1 Li2 O3 3.9(5) .
C39 N1 Li2 O3 175.9(3) .
C40 N1 Li2 O4 -155.3(3) .
C39 N1 Li2 O4 16.7(4) .
C20 O4 Li2 O1 -75.1(5) .
C49 O4 Li2 O1 126.6(3) .
C20 O4 Li2 O3 76.2(11) .
C49 O4 Li2 O3 -82.1(10) .
C20 O4 Li2 N1 142.4(3) .
C49 O4 Li2 N1 -15.9(3) .
C38 C37 C59 C74 -3.3(12) .
C36 C37 C59 C74 175.2(9) .
C38 C37 C59 C75 40.6(10) .
C36 C37 C59 C75 -140.9(7) .
C38 C37 C59 C50 -174.3(6) .
C36 C37 C59 C50 4.2(10) .
C38 C37 C59 C72 -69.4(8) .
C36 C37 C59 C72 109.1(7) .
C38 C37 C59 C73 93.5(9) .
C36 C37 C59 C73 -88.0(9) .
C6 O3 Li3 O1 131.7(5) .
Li2 O3 Li3 O1 -22.8(3) .
C6 O3 Li3 O2 -122.5(6) .
Li2 O3 Li3 O2 83.0(5) .
C22 O1 Li3 O3 -97.3(4) .
Li1 O1 Li3 O3 121.9(3) .
Li2 O1 Li3 O3 23.3(3) .
C22 O1 Li3 O2 129.3(3) .
Li1 O1 Li3 O2 -11.5(3) .
Li2 O1 Li3 O2 -110.1(3) .
C19 O2 Li3 O3 37.0(7) .
Li1 O2 Li3 O3 -95.6(5) .
C19 O2 Li3 O1 144.0(3) .
Li1 O2 Li3 O1 11.4(3) .
C60 C60 C61 C67 178.9(11) 5_655
C92 C62 C63 C67 -160(2) .
C60 C61 C67 C90 -158(2) .
C60 C61 C67 C63 -176.3(12) .
C62 C63 C67 C90 -12.4(13) .
C92 C63 C67 C90 -59(5) .
C62 C63 C67 C61 154.7(14) .
C92 C63 C67 C61 108(5) .
C79 C93 C76 C66 -179.5(12) .
C79 C93 C76 C94 27.1(10) .
C79 C93 C76 C65 119(2) .
C92 C66 C76 C93 42(3) .
C92 C66 C76 C94 119(3) .
C92 C66 C76 C65 -170(3) .
C79 C94 C76 C93 -33.2(14) .
C79 C94 C76 C66 -118(3) .
C79 C94 C76 C65 -179.3(10) .
O20 C64 C78 C79 -15.8(9) .
C70 C69 O20 C64 -179.5(10) .
C79 C64 O20 C69 173.8(11) .
C78 C64 O20 C69 -172.3(9) .
C64 C78 C79 C94 102(5) .
C64 C78 C79 C93 147.3(12) .
O20 C64 C79 C78 160.2(11) .
C78 C64 C79 C94 -163.9(13) .
O20 C64 C79 C94 -3.7(6) .
C78 C64 C79 C93 -104(2) .
O20 C64 C79 C93 56(2) .
C76 C94 C79 C78 79(5) .
C76 C94 C79 C64 176.0(8) .
C76 C94 C79 C93 27.7(11) .
C76 C93 C79 C78 164.7(14) .
C76 C93 C79 C64 -102(2) .
C76 C93 C79 C94 -28.3(11) .
C76 C66 C92 C62 -100(2) .
C76 C66 C92 C63 -102(30) .
C63 C62 C92 C66 -180(2) .
C67 C63 C92 C66 60(32) .
C62 C63 C92 C66 1(29) .
C67 C63 C92 C62 59(5) .
C61 C67 C90 C91 166(3) .
C63 C67 C90 C91 -168(2) .
